data_7248135
loop_
_publ_author_name
'Eftekhari-Sis, Bagher'
'Garc\'ia-Santos, Isabel'
'Casti\~neiras, Alfonso'
'Mahmoudi, Ghodrat'
'Zangrando, Ennio'
'Frontera, Antonio'
'Safin, Damir A.'

_publ_section_title
;
 On the pivotal role of tetrel bonding in the supramolecular architectures
 of PbII--NCS complexes with chelating thiosemicarbazide derivatives
;
_journal_issue 11
_journal_name_full CrystEngComm
_journal_page_first 1637
_journal_page_last 1646
_journal_paper_doi 10.1039/D3CE01207G
_journal_volume 26
_journal_year 2024
_chemical_formula_moiety 'C7 H7 N7 Pb S2'
_chemical_formula_sum 'C7 H7 N7 Pb S2'
_chemical_formula_weight 460.51
_space_group_crystal_system triclinic
_space_group_IT_number 2
_space_group_name_Hall '-P 1'
_space_group_name_H-M_alt 'P -1'
_atom_sites_solution_hydrogens difmap
_audit_creation_method SHELXL-2018/3
_audit_update_record
;
2023-11-29 deposited with the CCDC.	2024-02-12 downloaded from the CCDC.
;
_cell_angle_alpha 97.201(3)
_cell_angle_beta 93.084(2)
_cell_angle_gamma 107.496(2)
_cell_formula_units_Z 2
_cell_length_a 6.9411(4)
_cell_length_b 8.1607(5)
_cell_length_c 10.8395(7)
_cell_measurement_reflns_used 9940
_cell_measurement_temperature 100(2)
_cell_measurement_theta_max 31.97
_cell_measurement_theta_min 2.64
_cell_volume 578.25(6)
_computing_cell_refinement 'APEX3 Software (Bruker, 2019)'
_computing_data_collection 'APEX3 Software (Bruker, 2019)'
_computing_data_reduction 'APEX3 Software (Bruker, 2019)'
_computing_structure_refinement 'SHELXL-2018/3 (Sheldrick, 2018)'
_computing_structure_solution 'SHELXS-2013 (Sheldrick, 2013)'
_diffrn_ambient_temperature 100(2)
_diffrn_measured_fraction_theta_full 1.000
_diffrn_measured_fraction_theta_max 0.999
_diffrn_measurement_device_type 'Bruker D8 VENTURE PHOTON III-14'
_diffrn_measurement_method 'omega and phi'
_diffrn_radiation_type MoK\a
_diffrn_radiation_wavelength 0.71073
_diffrn_reflns_av_R_equivalents 0.0740
_diffrn_reflns_av_unetI/netI 0.0320
_diffrn_reflns_Laue_measured_fraction_full 1.000
_diffrn_reflns_Laue_measured_fraction_max 0.999
_diffrn_reflns_limit_h_max 10
_diffrn_reflns_limit_h_min -10
_diffrn_reflns_limit_k_max 12
_diffrn_reflns_limit_k_min -12
_diffrn_reflns_limit_l_max 16
_diffrn_reflns_limit_l_min -16
_diffrn_reflns_number 69028
_diffrn_reflns_point_group_measured_fraction_full 1.000
_diffrn_reflns_point_group_measured_fraction_max 0.999
_diffrn_reflns_theta_full 25.242
_diffrn_reflns_theta_max 33.195
_diffrn_reflns_theta_min 2.646
_diffrn_source 'microfocus sealed tube'
_exptl_absorpt_coefficient_mu 14.937
_exptl_absorpt_correction_T_max 1.0000
_exptl_absorpt_correction_T_min 0.9083
_exptl_absorpt_correction_type multi-scan
_exptl_absorpt_process_details SADABS
_exptl_crystal_colour orange
_exptl_crystal_density_diffrn 2.645
_exptl_crystal_description prism
_exptl_crystal_F_000 424
_exptl_crystal_size_max 0.030
_exptl_crystal_size_mid 0.030
_exptl_crystal_size_min 0.020
_refine_diff_density_max 1.035
_refine_diff_density_min -1.568
_refine_diff_density_rms 0.236
_refine_ls_extinction_method none
_refine_ls_goodness_of_fit_ref 1.054
_refine_ls_hydrogen_treatment constr
_refine_ls_matrix_type full
_refine_ls_number_parameters 154
_refine_ls_number_reflns 4430
_refine_ls_number_restraints 0
_refine_ls_restrained_S_all 1.054
_refine_ls_R_factor_all 0.0289
_refine_ls_R_factor_gt 0.0206
_refine_ls_shift/su_max 0.001
_refine_ls_shift/su_mean 0.000
_refine_ls_structure_factor_coef Fsqd
_refine_ls_weighting_details 'w=1/[\s^2^(Fo^2^)+1.2805P] where P=(Fo^2^+2Fc^2^)/3'
_refine_ls_weighting_scheme calc
_refine_ls_wR_factor_gt 0.0313
_refine_ls_wR_factor_ref 0.0337
_reflns_Friedel_coverage 0.000
_reflns_number_gt 4004
_reflns_number_total 4430
_reflns_threshold_expression 'I > 2\s(I)'
_cod_data_source_file d3ce01207g1.cif
_cod_data_source_block 2
_cod_depositor_comments 'Adding full bibliography for 7248133--7248135.cif.'
_cod_database_code 7248135
_shelx_shelxl_version_number 2018/3
_shelx_space_group_comment
;
The symmetry employed for this shelxl refinement is uniquely defined
by the following loop, which should always be used as a source of
symmetry information in preference to the above space-group names.
They are only intended as comments.
;
_shelx_estimated_absorpt_t_min 0.663
_shelx_estimated_absorpt_t_max 0.754

loop_
_space_group_symop_operation_xyz
'x, y, z'
'-x, -y, -z'

loop_
_atom_site_label
_atom_site_type_symbol
_atom_site_fract_x
_atom_site_fract_y
_atom_site_fract_z
_atom_site_U_iso_or_equiv
_atom_site_adp_type
_atom_site_occupancy
_atom_site_site_symmetry_order
_atom_site_calc_flag
_atom_site_refinement_flags_posn
_atom_site_refinement_flags_adp
_atom_site_refinement_flags_occupancy
_atom_site_disorder_assembly
_atom_site_disorder_group
Pb Pb 0.14409(2) 0.33240(2) 0.41962(2) 0.00874(2) Uani 1 1 d . . . . .
S1 S 0.16175(9) 0.51275(8) 0.65931(6) 0.01002(11) Uani 1 1 d . . . . .
S2 S -0.01743(11) 0.04167(10) 0.81336(7) 0.01859(14) Uani 1 1 d . . . . .
N7 N -0.1230(3) 0.1211(3) 0.5784(2) 0.0159(5) Uani 1 1 d . . . . .
N1 N 0.2603(3) 0.4630(3) 0.2088(2) 0.0107(4) Uani 1 1 d . . . . .
N2 N 0.3892(3) 0.6301(3) 0.4440(2) 0.0091(4) Uani 1 1 d . . . . .
N3 N 0.4818(3) 0.7260(3) 0.5600(2) 0.0103(4) Uani 1 1 d . . . . .
N4 N 0.4585(3) 0.7904(3) 0.7678(2) 0.0129(4) Uani 1 1 d . . . . .
H14A H 0.583315 0.871135 0.768187 0.015 Uiso 1 1 d R U . . .
H14B H 0.421947 0.753723 0.830201 0.015 Uiso 1 1 d R U . . .
N6 N 0.6022(3) 0.8695(3) 0.3683(2) 0.0126(4) Uani 1 1 d . . . . .
H15A H 0.649990 0.922239 0.442036 0.015 Uiso 1 1 d R U . . .
H15B H 0.665291 0.901035 0.311032 0.015 Uiso 1 1 d R U . . .
N5 N 0.3439(4) 0.6400(3) 0.0044(2) 0.0144(4) Uani 1 1 d . . . . .
C7 C -0.0792(4) 0.0909(3) 0.6767(3) 0.0133(5) Uani 1 1 d . . . . .
C1 C 0.1828(4) 0.3870(3) 0.0931(2) 0.0127(5) Uani 1 1 d . . . . .
H11 H 0.098036 0.272644 0.080286 0.015 Uiso 1 1 d R U . . .
C2 C 0.2259(4) 0.4751(4) -0.0086(2) 0.0137(5) Uani 1 1 d . . . . .
H12 H 0.171061 0.417505 -0.088168 0.016 Uiso 1 1 d R U . . .
C3 C 0.4208(4) 0.7157(4) 0.1208(2) 0.0137(5) Uani 1 1 d . . . . .
H14 H 0.503398 0.830727 0.133467 0.016 Uiso 1 1 d R U . . .
C4 C 0.3816(4) 0.6281(3) 0.2235(2) 0.0091(4) Uani 1 1 d . . . . .
C5 C 0.4637(4) 0.7120(3) 0.3524(2) 0.0098(5) Uani 1 1 d . . . . .
C6 C 0.3826(4) 0.6874(3) 0.6569(2) 0.0090(4) Uani 1 1 d . . . . .

loop_
_atom_site_aniso_label
_atom_site_aniso_U_11
_atom_site_aniso_U_22
_atom_site_aniso_U_33
_atom_site_aniso_U_23
_atom_site_aniso_U_13
_atom_site_aniso_U_12
Pb 0.00845(4) 0.00812(4) 0.00878(4) 0.00117(3) 0.00074(3) 0.00134(3)
S1 0.0090(3) 0.0105(3) 0.0092(3) 0.0020(2) 0.0008(2) 0.0009(2)
S2 0.0209(3) 0.0165(3) 0.0152(3) 0.0039(3) 0.0014(3) 0.0005(3)
N7 0.0126(10) 0.0137(11) 0.0196(12) 0.0009(9) 0.0007(9) 0.0023(9)
N1 0.0112(10) 0.0117(10) 0.0088(10) 0.0014(8) 0.0003(8) 0.0031(8)
N2 0.0100(9) 0.0080(9) 0.0087(9) 0.0008(8) 0.0012(8) 0.0021(8)
N3 0.0108(10) 0.0100(10) 0.0089(10) 0.0012(8) 0.0002(8) 0.0017(8)
N4 0.0149(10) 0.0124(10) 0.0088(10) 0.0020(8) 0.0023(8) 0.0000(9)
N6 0.0140(10) 0.0119(10) 0.0088(10) 0.0026(8) 0.0019(8) -0.0014(8)
N5 0.0172(11) 0.0147(11) 0.0107(10) 0.0031(9) 0.0016(9) 0.0033(9)
C7 0.0113(11) 0.0090(11) 0.0170(13) -0.0021(10) 0.0026(10) 0.0008(9)
C1 0.0137(12) 0.0101(11) 0.0117(12) 0.0010(9) -0.0005(9) 0.0003(10)
C2 0.0141(12) 0.0161(13) 0.0100(12) 0.0018(10) 0.0002(9) 0.0038(10)
C3 0.0156(12) 0.0133(12) 0.0113(12) 0.0035(10) 0.0021(10) 0.0022(10)
C4 0.0090(11) 0.0103(11) 0.0086(11) 0.0018(9) 0.0016(9) 0.0036(9)
C5 0.0094(11) 0.0105(11) 0.0098(11) 0.0003(9) -0.0003(9) 0.0042(9)
C6 0.0088(11) 0.0092(11) 0.0090(11) 0.0016(9) -0.0003(9) 0.0028(9)

loop_
_atom_type_symbol
_atom_type_description
_atom_type_scat_dispersion_real
_atom_type_scat_dispersion_imag
_atom_type_scat_source
C C 0.0033 0.0016 'International Tables Vol C Tables 4.2.6.8 and 6.1.1.4'
H H 0.0000 0.0000 'International Tables Vol C Tables 4.2.6.8 and 6.1.1.4'
N N 0.0061 0.0033 'International Tables Vol C Tables 4.2.6.8 and 6.1.1.4'
Pb Pb -3.3944 10.1111 'International Tables Vol C Tables 4.2.6.8 and 6.1.1.4'
S S 0.1246 0.1234 'International Tables Vol C Tables 4.2.6.8 and 6.1.1.4'

loop_
_geom_angle_atom_site_label_1
_geom_angle_atom_site_label_2
_geom_angle_atom_site_label_3
_geom_angle
_geom_angle_site_symmetry_1
_geom_angle_site_symmetry_3
_geom_angle_publ_flag
N2 Pb N1 62.68(7) . . ?
N2 Pb N3 76.97(6) . 2_666 ?
N1 Pb N3 86.11(6) . 2_666 ?
N2 Pb S1 68.48(5) . . ?
N1 Pb S1 128.33(5) . . ?
N3 Pb S1 98.81(5) 2_666 . ?
N2 Pb S1 86.35(5) . 2_566 ?
N1 Pb S1 73.68(5) . 2_566 ?
N3 Pb S1 158.20(5) 2_666 2_566 ?
S1 Pb S1 87.768(19) . 2_566 ?
N2 Pb N7 136.32(7) . . ?
N1 Pb N7 157.25(7) . . ?
N3 Pb N7 108.67(6) 2_666 . ?
S1 Pb N7 67.85(5) . . ?
S1 Pb N7 93.08(5) 2_566 . ?
N2 Pb Pb 72.89(5) . 2_566 ?
N1 Pb Pb 102.83(5) . 2_566 ?
N3 Pb Pb 139.61(4) 2_666 2_566 ?
S1 Pb Pb 45.054(13) . 2_566 ?
S1 Pb Pb 42.714(13) 2_566 2_566 ?
N7 Pb Pb 77.41(5) . 2_566 ?
N2 Pb Pb 38.54(5) . 2_666 ?
N1 Pb Pb 82.49(5) . 2_666 ?
N3 Pb Pb 42.34(4) 2_666 2_666 ?
S1 Pb Pb 69.108(13) . 2_666 ?
S1 Pb Pb 124.474(13) 2_566 2_666 ?
N7 Pb Pb 120.14(5) . 2_666 ?
Pb Pb Pb 99.139(6) 2_566 2_666 ?
C6 S1 Pb 99.54(8) . . ?
C6 S1 Pb 99.87(8) . 2_566 ?
Pb S1 Pb 92.231(19) . 2_566 ?
C7 N7 Pb 127.51(19) . . ?
C1 N1 C4 117.5(2) . . ?
C1 N1 Pb 125.10(17) . . ?
C4 N1 Pb 116.51(16) . . ?
C5 N2 N3 110.8(2) . . ?
C5 N2 Pb 125.40(17) . . ?
N3 N2 Pb 123.51(15) . . ?
C6 N3 N2 116.2(2) . . ?
C6 N3 Pb 111.42(16) . 2_666 ?
N2 N3 Pb 103.70(13) . 2_666 ?
C6 N4 H14A 115.5 . . ?
C6 N4 H14B 118.1 . . ?
H14A N4 H14B 120.8 . . ?
C5 N6 H15A 120.1 . . ?
C5 N6 H15B 119.2 . . ?
H15A N6 H15B 118.0 . . ?
C2 N5 C3 116.4(2) . . ?
N7 C7 S2 178.1(2) . . ?
N1 C1 C2 121.4(2) . . ?
N1 C1 H11 119.3 . . ?
C2 C1 H11 119.3 . . ?
N5 C2 C1 121.9(2) . . ?
N5 C2 H12 119.0 . . ?
C1 C2 H12 119.1 . . ?
N5 C3 C4 122.3(2) . . ?
N5 C3 H14 118.8 . . ?
C4 C3 H14 118.9 . . ?
N1 C4 C3 120.4(2) . . ?
N1 C4 C5 117.0(2) . . ?
C3 C4 C5 122.5(2) . . ?
N2 C5 N6 124.2(2) . . ?
N2 C5 C4 117.6(2) . . ?
N6 C5 C4 118.1(2) . . ?
N3 C6 N4 117.2(2) . . ?
N3 C6 S1 126.6(2) . . ?
N4 C6 S1 116.18(18) . . ?

loop_
_geom_bond_atom_site_label_1
_geom_bond_atom_site_label_2
_geom_bond_distance
_geom_bond_site_symmetry_2
_geom_bond_publ_flag
Pb N2 2.484(2) . ?
Pb N1 2.702(2) . ?
Pb N3 2.780(2) 2_666 ?
Pb S1 2.7982(7) . ?
Pb S1 2.9196(6) 2_566 ?
Pb N7 2.922(2) . ?
Pb Pb 4.1219(3) 2_566 ?
Pb Pb 4.9682(3) 2_666 ?
S1 C6 1.756(3) . ?
S2 C7 1.650(3) . ?
N7 C7 1.169(4) . ?
N1 C1 1.334(3) . ?
N1 C4 1.342(3) . ?
N2 C5 1.309(3) . ?
N2 N3 1.404(3) . ?
N3 C6 1.306(3) . ?
N4 C6 1.357(3) . ?
N4 H14A 0.9165 . ?
N4 H14B 0.7968 . ?
N6 C5 1.338(3) . ?
N6 H15A 0.8562 . ?
N6 H15B 0.8031 . ?
N5 C2 1.334(3) . ?
N5 C3 1.339(3) . ?
C1 C2 1.388(4) . ?
C1 H11 0.9300 . ?
C2 H12 0.9300 . ?
C3 C4 1.392(4) . ?
C3 H14 0.9300 . ?
C4 C5 1.479(3) . ?

loop_
_geom_hbond_atom_site_label_D
_geom_hbond_atom_site_label_H
_geom_hbond_atom_site_label_A
_geom_hbond_distance_DH
_geom_hbond_distance_HA
_geom_hbond_distance_DA
_geom_hbond_angle_DHA
_geom_hbond_site_symmetry_A
_geom_hbond_publ_flag
N4 H14A S2 0.92 2.69 3.570(2) 162.1 1_665 yes
N4 H14B N5 0.80 2.23 3.023(3) 174.5 1_556 yes
N6 H15B S2 0.80 2.80 3.524(2) 151.2 2_666 yes
C1 H11 S2 0.93 2.86 3.631(3) 141.3 2_556 yes
C2 H12 S1 0.93 2.94 3.666(3) 135.9 1_554 yes
C2 H12 S2 0.93 2.98 3.665(3) 131.8 1_554 yes

loop_
_geom_torsion_atom_site_label_1
_geom_torsion_atom_site_label_2
_geom_torsion_atom_site_label_3
_geom_torsion_atom_site_label_4
_geom_torsion
_geom_torsion_site_symmetry_1
_geom_torsion_site_symmetry_2
_geom_torsion_site_symmetry_3
_geom_torsion_site_symmetry_4
_geom_torsion_publ_flag
C5 N2 N3 C6 159.9(2) . . . . ?
Pb N2 N3 C6 -25.9(3) . . . . ?
C5 N2 N3 Pb -77.46(19) . . . 2_666 ?
Pb N2 N3 Pb 96.72(14) . . . 2_666 ?
C4 N1 C1 C2 0.1(4) . . . . ?
Pb N1 C1 C2 169.06(19) . . . . ?
C3 N5 C2 C1 0.8(4) . . . . ?
N1 C1 C2 N5 -1.0(4) . . . . ?
C2 N5 C3 C4 0.3(4) . . . . ?
C1 N1 C4 C3 1.0(4) . . . . ?
Pb N1 C4 C3 -168.94(19) . . . . ?
C1 N1 C4 C5 178.9(2) . . . . ?
Pb N1 C4 C5 9.0(3) . . . . ?
N5 C3 C4 N1 -1.2(4) . . . . ?
N5 C3 C4 C5 -179.0(2) . . . . ?
N3 N2 C5 N6 -3.0(3) . . . . ?
Pb N2 C5 N6 -177.01(18) . . . . ?
N3 N2 C5 C4 -179.9(2) . . . . ?
Pb N2 C5 C4 6.1(3) . . . . ?
N1 C4 C5 N2 -10.1(3) . . . . ?
C3 C4 C5 N2 167.8(2) . . . . ?
N1 C4 C5 N6 172.8(2) . . . . ?
C3 C4 C5 N6 -9.3(4) . . . . ?
N2 N3 C6 N4 -173.2(2) . . . . ?
Pb N3 C6 N4 68.3(2) 2_666 . . . ?
N2 N3 C6 S1 7.9(3) . . . . ?
Pb N3 C6 S1 -110.61(19) 2_666 . . . ?
Pb S1 C6 N3 9.2(2) . . . . ?
Pb S1 C6 N3 -84.8(2) 2_566 . . . ?
Pb S1 C6 N4 -169.67(18) . . . . ?
Pb S1 C6 N4 96.35(19) 2_566 . . . ?
